data_7236714
loop_
_publ_author_name
'Jing, Yi-Ming'
'Wang, Fang-Zhou'
'Zheng, You-Xuan'
'Zuo, Jing-Lin'

_publ_section_title
;
 Efficient deep red electroluminescence of iridium(iii) complexes with
 2,3-diphenylquinoxaline derivatives and tetraphenylimidodiphosphinate
;
_journal_issue 15
_journal_name_full 'Journal of Materials Chemistry C'
_journal_page_first 3714
_journal_paper_doi 10.1039/C7TC00348J
_journal_volume 5
_journal_year 2017
_chemical_formula_sum 'C64 H42 F4 Ir N5 O2 P2'
_chemical_formula_weight 1243.16
_space_group_crystal_system monoclinic
_space_group_IT_number 14
_space_group_name_Hall '-P 2yn'
_space_group_name_H-M_alt 'P 1 21/n 1'
_atom_sites_solution_hydrogens geom
_audit_creation_method SHELXL-2014/7
_audit_update_record
;
2017-01-13 deposited with the CCDC.
2017-03-16 downloaded from the CCDC.
;
_cell_angle_alpha 90
_cell_angle_beta 92.214(2)
_cell_angle_gamma 90
_cell_formula_units_Z 4
_cell_length_a 15.0722(14)
_cell_length_b 15.1646(14)
_cell_length_c 23.699(2)
_cell_measurement_reflns_used 9942
_cell_measurement_temperature 296(2)
_cell_measurement_theta_max 25.98
_cell_measurement_theta_min 2.53
_cell_volume 5412.7(8)
_computing_cell_refinement 'Bruker SAINT'
_computing_data_collection 'Bruker APEX2'
_computing_data_reduction 'Bruker SAINT'
_computing_molecular_graphics 'Bruker SHELXTL'
_computing_publication_material 'Bruker SHELXTL'
_computing_structure_refinement 'SHELXL-2014 (Sheldrick 2014)'
_computing_structure_solution 'SHELXS-97 (Sheldrick 2008)'
_diffrn_ambient_temperature 296(2)
_diffrn_measured_fraction_theta_full 0.995
_diffrn_measured_fraction_theta_max 0.995
_diffrn_measurement_device_type 'Bruker APEX-II CCD'
_diffrn_measurement_method '\f and \w scans'
_diffrn_radiation_type MoK\a
_diffrn_radiation_wavelength 0.71073
_diffrn_reflns_av_R_equivalents 0.0602
_diffrn_reflns_av_unetI/netI 0.0541
_diffrn_reflns_Laue_measured_fraction_full 0.995
_diffrn_reflns_Laue_measured_fraction_max 0.995
_diffrn_reflns_limit_h_max 16
_diffrn_reflns_limit_h_min -17
_diffrn_reflns_limit_k_max 18
_diffrn_reflns_limit_k_min -17
_diffrn_reflns_limit_l_max 28
_diffrn_reflns_limit_l_min -28
_diffrn_reflns_number 39619
_diffrn_reflns_point_group_measured_fraction_full 0.995
_diffrn_reflns_point_group_measured_fraction_max 0.995
_diffrn_reflns_theta_full 25.010
_diffrn_reflns_theta_max 25.010
_diffrn_reflns_theta_min 1.574
_exptl_absorpt_coefficient_mu 2.590
_exptl_absorpt_correction_type none
_exptl_crystal_colour 'dark red'
_exptl_crystal_density_diffrn 1.526
_exptl_crystal_description block
_exptl_crystal_F_000 2480
_exptl_crystal_size_max 0.270
_exptl_crystal_size_mid 0.250
_exptl_crystal_size_min 0.220
_refine_diff_density_max 1.065
_refine_diff_density_min -1.292
_refine_diff_density_rms 0.098
_refine_ls_extinction_method none
_refine_ls_goodness_of_fit_ref 1.046
_refine_ls_hydrogen_treatment constr
_refine_ls_matrix_type full
_refine_ls_number_parameters 703
_refine_ls_number_reflns 9489
_refine_ls_number_restraints 0
_refine_ls_restrained_S_all 1.046
_refine_ls_R_factor_all 0.0421
_refine_ls_R_factor_gt 0.0319
_refine_ls_shift/su_max 0.002
_refine_ls_shift/su_mean 0.000
_refine_ls_structure_factor_coef Fsqd
_refine_ls_weighting_details 'w=1/[\s^2^(Fo^2^)+(0.0369P)^2^+2.4272P] where P=(Fo^2^+2Fc^2^)/3'
_refine_ls_weighting_scheme calc
_refine_ls_wR_factor_gt 0.0805
_refine_ls_wR_factor_ref 0.0860
_reflns_Friedel_coverage 0.000
_reflns_number_gt 7937
_reflns_number_total 9489
_reflns_threshold_expression 'I > 2\s(I)'
_cod_data_source_file c7tc00348j2.cif
_cod_data_source_block mo_20161130zyxxt_0m_a_sq
_cod_original_cell_volume 5412.7(9)
_cod_original_sg_symbol_H-M 'P 21/n'
_cod_database_code 7236714
_shelx_shelxl_version_number 2014/7
_shelx_space_group_comment
;
The symmetry employed for this shelxl refinement is uniquely defined
by the following loop, which should always be used as a source of
symmetry information in preference to the above space-group names.
They are only intended as comments.
;
_shelx_estimated_absorpt_t_min 0.541
_shelx_estimated_absorpt_t_max 0.600

loop_
_space_group_symop_operation_xyz
'x, y, z'
'-x+1/2, y+1/2, -z+1/2'
'-x, -y, -z'
'x-1/2, -y-1/2, z-1/2'

loop_
_atom_site_label
_atom_site_type_symbol
_atom_site_fract_x
_atom_site_fract_y
_atom_site_fract_z
_atom_site_U_iso_or_equiv
_atom_site_adp_type
_atom_site_occupancy
_atom_site_site_symmetry_order
_atom_site_calc_flag
_atom_site_refinement_flags_posn
_atom_site_refinement_flags_adp
C1 C 0.4289(3) 0.4637(3) 0.29367(17) 0.0299(9) Uani 1 1 d . .
C2 C 0.4310(3) 0.5363(3) 0.3305(2) 0.0384(11) Uani 1 1 d . .
H2 H 0.4430 0.5284 0.3690 0.046 Uiso 1 1 calc R U
C3 C 0.4152(3) 0.6177(3) 0.3092(2) 0.0469(12) Uani 1 1 d . .
C4 C 0.3968(3) 0.6349(3) 0.2533(2) 0.0499(13) Uani 1 1 d . .
H4 H 0.3845 0.6918 0.2407 0.060 Uiso 1 1 calc R U
C5 C 0.3972(3) 0.5652(3) 0.2162(2) 0.0436(12) Uani 1 1 d . .
H5 H 0.3851 0.5748 0.1779 0.052 Uiso 1 1 calc R U
C6 C 0.4157(3) 0.4798(3) 0.23572(18) 0.0358(10) Uani 1 1 d . .
C7 C 0.4071(3) 0.3993(3) 0.20175(16) 0.0290(9) Uani 1 1 d . .
C8 C 0.4070(3) 0.3942(3) 0.14153(18) 0.0366(10) Uani 1 1 d . .
C9 C 0.4408(3) 0.4685(3) 0.10755(18) 0.0448(12) Uani 1 1 d . .
C10 C 0.5235(4) 0.5037(4) 0.1202(2) 0.0532(13) Uani 1 1 d . .
H10 H 0.5593 0.4783 0.1487 0.064 Uiso 1 1 calc R U
C11 C 0.5540(4) 0.5762(4) 0.0914(2) 0.0661(17) Uani 1 1 d . .
H11 H 0.6098 0.6000 0.1000 0.079 Uiso 1 1 calc R U
C12 C 0.4999(5) 0.6116(5) 0.0500(3) 0.082(2) Uani 1 1 d . .
C13 C 0.4185(5) 0.5765(5) 0.0351(3) 0.091(2) Uani 1 1 d . .
H13 H 0.3833 0.6016 0.0063 0.110 Uiso 1 1 calc R U
C14 C 0.3901(4) 0.5036(4) 0.0636(2) 0.0647(16) Uani 1 1 d . .
H14 H 0.3361 0.4777 0.0531 0.078 Uiso 1 1 calc R U
C15 C 0.3558(3) 0.2522(3) 0.14459(17) 0.0356(10) Uani 1 1 d . .
C16 C 0.3235(4) 0.1760(3) 0.1166(2) 0.0504(13) Uani 1 1 d . .
H16 H 0.3156 0.1763 0.0775 0.060 Uiso 1 1 calc R U
C17 C 0.3039(4) 0.1026(3) 0.1461(2) 0.0522(13) Uani 1 1 d . .
H17 H 0.2822 0.0529 0.1271 0.063 Uiso 1 1 calc R U
C18 C 0.3161(3) 0.1011(3) 0.2046(2) 0.0458(12) Uani 1 1 d . .
H18 H 0.3029 0.0500 0.2243 0.055 Uiso 1 1 calc R U
C19 C 0.3473(3) 0.1737(3) 0.23392(19) 0.0385(11) Uani 1 1 d . .
H19 H 0.3548 0.1718 0.2730 0.046 Uiso 1 1 calc R U
C20 C 0.3677(3) 0.2506(3) 0.20419(17) 0.0296(9) Uani 1 1 d . .
C21 C 0.3204(3) 0.3459(2) 0.34963(17) 0.0284(9) Uani 1 1 d . .
C22 C 0.2377(3) 0.3568(3) 0.32190(19) 0.0365(10) Uani 1 1 d . .
H22 H 0.2338 0.3646 0.2830 0.044 Uiso 1 1 calc R U
C23 C 0.1625(3) 0.3558(3) 0.3524(2) 0.0498(13) Uani 1 1 d . .
C24 C 0.1626(3) 0.3450(3) 0.4096(2) 0.0527(14) Uani 1 1 d . .
H24 H 0.1098 0.3448 0.4286 0.063 Uiso 1 1 calc R U
C25 C 0.2434(3) 0.3344(3) 0.4386(2) 0.0466(12) Uani 1 1 d . .
H25 H 0.2455 0.3270 0.4775 0.056 Uiso 1 1 calc R U
C26 C 0.3216(3) 0.3350(3) 0.40893(18) 0.0355(10) Uani 1 1 d . .
C27 C 0.4116(3) 0.3376(3) 0.43540(17) 0.0337(10) Uani 1 1 d . .
C28 C 0.4360(3) 0.3246(3) 0.49369(19) 0.0428(12) Uani 1 1 d . .
C29 C 0.3837(4) 0.2665(4) 0.53055(19) 0.0498(13) Uani 1 1 d . .
C30 C 0.3506(4) 0.1875(4) 0.5097(2) 0.0606(15) Uani 1 1 d . .
H30 H 0.3548 0.1745 0.4716 0.073 Uiso 1 1 calc R U
C31 C 0.3111(4) 0.1271(4) 0.5453(3) 0.0690(17) Uani 1 1 d . .
H31 H 0.2891 0.0737 0.5316 0.083 Uiso 1 1 calc R U
C32 C 0.3059(4) 0.1489(5) 0.6007(3) 0.0733(19) Uani 1 1 d . .
C33 C 0.3357(4) 0.2256(5) 0.6222(2) 0.0747(19) Uani 1 1 d . .
H33 H 0.3287 0.2388 0.6600 0.090 Uiso 1 1 calc R U
C34 C 0.3768(4) 0.2847(4) 0.58734(19) 0.0587(15) Uani 1 1 d . .
H34 H 0.4000 0.3369 0.6022 0.070 Uiso 1 1 calc R U
C35 C 0.5679(3) 0.3946(4) 0.4807(2) 0.0493(13) Uani 1 1 d . .
C36 C 0.6468(4) 0.4323(5) 0.5033(3) 0.0728(18) Uani 1 1 d . .
H36 H 0.6570 0.4347 0.5423 0.087 Uiso 1 1 calc R U
C37 C 0.7079(4) 0.4650(5) 0.4687(3) 0.0771(19) Uani 1 1 d . .
H37 H 0.7595 0.4905 0.4842 0.093 Uiso 1 1 calc R U
C38 C 0.6951(4) 0.4613(4) 0.4103(3) 0.0661(16) Uani 1 1 d . .
H38 H 0.7381 0.4841 0.3873 0.079 Uiso 1 1 calc R U
C39 C 0.6189(3) 0.4239(3) 0.3861(2) 0.0493(12) Uani 1 1 d . .
H39 H 0.6111 0.4200 0.3471 0.059 Uiso 1 1 calc R U
C40 C 0.5541(3) 0.3919(3) 0.42151(19) 0.0385(11) Uani 1 1 d . .
C41 C 0.5812(3) 0.1381(3) 0.41422(17) 0.0323(10) Uani 1 1 d . .
C42 C 0.6635(4) 0.1783(4) 0.4185(2) 0.0593(15) Uani 1 1 d . .
H42 H 0.6882 0.2002 0.3860 0.071 Uiso 1 1 calc R U
C43 C 0.7103(4) 0.1870(5) 0.4694(3) 0.0726(18) Uani 1 1 d . .
H43 H 0.7655 0.2144 0.4713 0.087 Uiso 1 1 calc R U
C44 C 0.6738(4) 0.1544(4) 0.5170(2) 0.0665(17) Uani 1 1 d . .
H44 H 0.7049 0.1596 0.5515 0.080 Uiso 1 1 calc R U
C45 C 0.5928(4) 0.1146(4) 0.5148(2) 0.0706(18) Uani 1 1 d . .
H45 H 0.5683 0.0935 0.5476 0.085 Uiso 1 1 calc R U
C46 C 0.5473(4) 0.1059(4) 0.46325(19) 0.0526(14) Uani 1 1 d . .
H46 H 0.4926 0.0776 0.4617 0.063 Uiso 1 1 calc R U
C47 C 0.4601(3) 0.0327(3) 0.34388(16) 0.0293(9) Uani 1 1 d . .
C48 C 0.5027(3) -0.0436(3) 0.3283(2) 0.0473(12) Uani 1 1 d . .
H48 H 0.5633 -0.0429 0.3222 0.057 Uiso 1 1 calc R U
C49 C 0.4552(4) -0.1208(3) 0.3218(2) 0.0580(15) Uani 1 1 d . .
H49 H 0.4840 -0.1723 0.3116 0.070 Uiso 1 1 calc R U
C50 C 0.3659(4) -0.1224(3) 0.3303(2) 0.0492(13) Uani 1 1 d . .
H50 H 0.3340 -0.1745 0.3253 0.059 Uiso 1 1 calc R U
C51 C 0.3241(3) -0.0481(3) 0.3457(2) 0.0463(12) Uani 1 1 d . .
H51 H 0.2635 -0.0494 0.3518 0.056 Uiso 1 1 calc R U
C52 C 0.3705(3) 0.0298(3) 0.35266(18) 0.0362(10) Uani 1 1 d . .
H52 H 0.3410 0.0806 0.3633 0.043 Uiso 1 1 calc R U
C53 C 0.7276(3) 0.2396(3) 0.27040(17) 0.0406(11) Uani 1 1 d . .
C54 C 0.7668(4) 0.3199(4) 0.2800(3) 0.0670(17) Uani 1 1 d . .
H54 H 0.7320 0.3705 0.2816 0.080 Uiso 1 1 calc R U
C55 C 0.8594(5) 0.3259(5) 0.2873(3) 0.093(3) Uani 1 1 d . .
H55 H 0.8863 0.3802 0.2944 0.111 Uiso 1 1 calc R U
C56 C 0.9093(4) 0.2516(6) 0.2839(3) 0.090(2) Uani 1 1 d . .
H56 H 0.9707 0.2557 0.2886 0.108 Uiso 1 1 calc R U
C57 C 0.8725(4) 0.1730(5) 0.2739(3) 0.087(2) Uani 1 1 d . .
H57 H 0.9079 0.1231 0.2714 0.104 Uiso 1 1 calc R U
C58 C 0.7812(4) 0.1662(4) 0.2671(3) 0.0640(16) Uani 1 1 d . .
H58 H 0.7555 0.1113 0.2603 0.077 Uiso 1 1 calc R U
C59 C 0.5886(3) 0.1996(3) 0.19032(18) 0.0398(11) Uani 1 1 d . .
C60 C 0.6025(4) 0.2615(4) 0.1490(2) 0.0628(16) Uani 1 1 d . .
H60 H 0.6199 0.3185 0.1587 0.075 Uiso 1 1 calc R U
C61 C 0.5900(5) 0.2373(6) 0.0920(3) 0.087(2) Uani 1 1 d . .
H61 H 0.5993 0.2787 0.0639 0.105 Uiso 1 1 calc R U
C62 C 0.5646(6) 0.1550(7) 0.0775(3) 0.104(3) Uani 1 1 d . .
H62 H 0.5573 0.1399 0.0396 0.124 Uiso 1 1 calc R U
C63 C 0.5496(6) 0.0937(6) 0.1181(3) 0.097(2) Uani 1 1 d . .
H63 H 0.5314 0.0370 0.1080 0.116 Uiso 1 1 calc R U
C64 C 0.5617(4) 0.1163(4) 0.1740(2) 0.0627(16) Uani 1 1 d . .
H64 H 0.5513 0.0743 0.2016 0.075 Uiso 1 1 calc R U
F1 F 0.4131(3) 0.68609(18) 0.34665(15) 0.0760(10) Uani 1 1 d . .
F2 F 0.5288(4) 0.6833(3) 0.02195(19) 0.1293(19) Uani 1 1 d . .
F3 F 0.0828(2) 0.3692(3) 0.32480(14) 0.0806(11) Uani 1 1 d . .
F4 F 0.2665(3) 0.0900(3) 0.63480(17) 0.1091(15) Uani 1 1 d . .
Ir1 Ir 0.43702(2) 0.33921(2) 0.31654(2) 0.02519(7) Uani 1 1 d . .
N1 N 0.3965(2) 0.3257(2) 0.23225(14) 0.0276(8) Uani 1 1 d . .
N2 N 0.3788(3) 0.3241(3) 0.11374(15) 0.0409(9) Uani 1 1 d . .
N3 N 0.4741(2) 0.3613(2) 0.39960(14) 0.0304(8) Uani 1 1 d . .
N4 N 0.5110(3) 0.3561(3) 0.51576(17) 0.0532(11) Uani 1 1 d . .
N5 N 0.5830(2) 0.1426(2) 0.29825(15) 0.0353(9) Uani 1 1 d . .
O1 O 0.44473(18) 0.20454(17) 0.34982(11) 0.0301(6) Uani 1 1 d . .
O2 O 0.5677(2) 0.31492(19) 0.27849(12) 0.0364(7) Uani 1 1 d . .
P1 P 0.51757(7) 0.13656(7) 0.34832(4) 0.0275(2) Uani 1 1 d . .
P2 P 0.60892(7) 0.22731(8) 0.26368(4) 0.0318(3) Uani 1 1 d . .

loop_
_atom_site_aniso_label
_atom_site_aniso_U_11
_atom_site_aniso_U_22
_atom_site_aniso_U_33
_atom_site_aniso_U_23
_atom_site_aniso_U_13
_atom_site_aniso_U_12
C1 0.029(2) 0.024(2) 0.037(2) 0.0008(18) 0.0023(18) -0.0063(17)
C2 0.045(3) 0.025(2) 0.046(2) 0.001(2) -0.001(2) 0.0017(19)
C3 0.054(3) 0.023(2) 0.065(3) -0.005(2) 0.006(3) -0.005(2)
C4 0.052(3) 0.022(2) 0.076(4) 0.012(2) 0.009(3) 0.005(2)
C5 0.048(3) 0.036(3) 0.047(3) 0.015(2) 0.005(2) 0.000(2)
C6 0.033(2) 0.028(2) 0.046(2) 0.007(2) 0.0014(19) -0.0020(19)
C7 0.027(2) 0.030(2) 0.030(2) 0.0060(18) 0.0013(17) -0.0007(17)
C8 0.033(3) 0.041(3) 0.035(2) 0.009(2) -0.0005(19) 0.003(2)
C9 0.054(3) 0.049(3) 0.032(2) 0.011(2) 0.003(2) -0.007(2)
C10 0.054(3) 0.063(4) 0.043(3) 0.017(3) 0.001(2) -0.006(3)
C11 0.073(4) 0.068(4) 0.058(3) 0.020(3) 0.007(3) -0.033(3)
C12 0.107(6) 0.079(5) 0.060(4) 0.035(4) 0.007(4) -0.033(4)
C13 0.115(6) 0.093(5) 0.065(4) 0.049(4) -0.026(4) -0.026(5)
C14 0.063(4) 0.077(4) 0.053(3) 0.033(3) -0.008(3) -0.019(3)
C15 0.035(3) 0.039(3) 0.032(2) 0.002(2) -0.0044(19) -0.002(2)
C16 0.059(3) 0.056(3) 0.036(3) -0.008(2) -0.009(2) -0.005(3)
C17 0.061(4) 0.044(3) 0.050(3) -0.010(3) -0.009(3) -0.009(3)
C18 0.056(3) 0.032(3) 0.049(3) 0.001(2) -0.004(2) -0.011(2)
C19 0.047(3) 0.031(3) 0.036(2) 0.0036(19) -0.003(2) -0.005(2)
C20 0.024(2) 0.031(2) 0.034(2) -0.0020(18) -0.0015(17) 0.0037(17)
C21 0.034(2) 0.020(2) 0.031(2) -0.0044(17) -0.0009(18) -0.0016(17)
C22 0.039(3) 0.036(3) 0.034(2) -0.0002(19) 0.000(2) -0.002(2)
C23 0.026(3) 0.064(3) 0.058(3) -0.005(3) -0.008(2) -0.002(2)
C24 0.032(3) 0.079(4) 0.048(3) -0.003(3) 0.011(2) 0.001(2)
C25 0.045(3) 0.060(3) 0.036(2) 0.000(2) 0.009(2) 0.003(2)
C26 0.037(3) 0.033(2) 0.036(2) 0.0007(19) 0.003(2) -0.0021(19)
C27 0.040(3) 0.032(2) 0.030(2) -0.0007(18) 0.0039(19) 0.0018(19)
C28 0.051(3) 0.045(3) 0.031(2) -0.004(2) -0.004(2) 0.009(2)
C29 0.055(3) 0.059(3) 0.035(2) 0.005(2) 0.003(2) 0.013(3)
C30 0.072(4) 0.065(4) 0.044(3) 0.007(3) 0.005(3) 0.010(3)
C31 0.072(4) 0.066(4) 0.070(4) 0.020(3) 0.009(3) 0.009(3)
C32 0.061(4) 0.092(5) 0.067(4) 0.020(4) 0.021(3) 0.023(4)
C33 0.079(5) 0.106(6) 0.041(3) 0.007(3) 0.018(3) 0.015(4)
C34 0.058(4) 0.086(4) 0.032(2) -0.001(3) 0.006(2) 0.009(3)
C35 0.045(3) 0.057(3) 0.045(3) -0.016(3) -0.007(2) 0.007(2)
C36 0.057(4) 0.104(5) 0.056(3) -0.033(4) -0.016(3) -0.004(4)
C37 0.051(4) 0.094(5) 0.085(4) -0.035(4) -0.015(3) -0.015(3)
C38 0.043(3) 0.078(4) 0.078(4) -0.015(3) 0.005(3) -0.020(3)
C39 0.041(3) 0.049(3) 0.057(3) -0.011(3) -0.003(2) -0.008(2)
C40 0.035(3) 0.036(3) 0.044(3) -0.010(2) -0.009(2) 0.002(2)
C41 0.035(3) 0.028(2) 0.034(2) 0.0047(18) -0.0016(19) -0.0007(18)
C42 0.055(4) 0.079(4) 0.044(3) 0.010(3) -0.003(3) -0.019(3)
C43 0.057(4) 0.097(5) 0.063(4) 0.003(4) -0.016(3) -0.027(3)
C44 0.075(4) 0.075(4) 0.047(3) 0.006(3) -0.025(3) -0.010(3)
C45 0.078(5) 0.092(5) 0.041(3) 0.021(3) -0.009(3) -0.023(4)
C46 0.056(3) 0.061(3) 0.040(3) 0.015(3) -0.009(2) -0.016(3)
C47 0.038(3) 0.024(2) 0.026(2) 0.0065(17) 0.0005(18) -0.0008(18)
C48 0.043(3) 0.029(3) 0.070(3) 0.002(2) 0.008(2) 0.003(2)
C49 0.070(4) 0.026(3) 0.079(4) -0.008(3) 0.014(3) 0.000(3)
C50 0.059(4) 0.031(3) 0.057(3) 0.001(2) -0.008(3) -0.013(2)
C51 0.039(3) 0.044(3) 0.055(3) 0.016(2) -0.006(2) -0.008(2)
C52 0.038(3) 0.027(2) 0.044(2) 0.005(2) 0.001(2) 0.0011(19)
C53 0.035(3) 0.055(3) 0.032(2) 0.007(2) 0.0059(19) -0.006(2)
C54 0.047(4) 0.072(4) 0.083(4) -0.024(3) 0.018(3) -0.014(3)
C55 0.062(5) 0.108(6) 0.110(6) -0.039(5) 0.026(4) -0.036(4)
C56 0.037(4) 0.125(7) 0.109(6) -0.011(5) 0.002(4) -0.015(4)
C57 0.038(4) 0.112(6) 0.112(6) 0.037(5) 0.009(4) 0.013(4)
C58 0.042(3) 0.067(4) 0.084(4) 0.019(3) 0.004(3) 0.003(3)
C59 0.033(3) 0.054(3) 0.033(2) 0.006(2) 0.0021(19) 0.004(2)
C60 0.058(4) 0.084(4) 0.046(3) 0.021(3) 0.005(3) -0.003(3)
C61 0.085(5) 0.133(7) 0.043(3) 0.032(4) -0.002(3) -0.008(5)
C62 0.096(6) 0.171(10) 0.044(4) -0.019(5) -0.003(4) -0.011(6)
C63 0.128(7) 0.105(6) 0.057(4) -0.033(4) 0.002(4) -0.008(5)
C64 0.081(4) 0.061(4) 0.046(3) -0.003(3) 0.007(3) -0.006(3)
F1 0.120(3) 0.0228(15) 0.085(2) -0.0148(16) -0.005(2) 0.0029(17)
F2 0.153(5) 0.126(4) 0.107(3) 0.078(3) -0.011(3) -0.067(3)
F3 0.0320(18) 0.140(3) 0.070(2) -0.002(2) -0.0049(15) 0.0002(19)
F4 0.105(3) 0.125(4) 0.100(3) 0.052(3) 0.043(3) 0.006(3)
Ir1 0.03000(11) 0.01934(10) 0.02620(10) 0.00148(6) 0.00084(6) -0.00083(6)
N1 0.0295(19) 0.0249(18) 0.0284(17) 0.0047(14) -0.0002(14) 0.0013(14)
N2 0.044(2) 0.045(2) 0.034(2) 0.0061(18) -0.0041(17) 0.0001(18)
N3 0.033(2) 0.0254(18) 0.0326(18) -0.0037(15) -0.0033(16) 0.0026(15)
N4 0.057(3) 0.067(3) 0.035(2) -0.009(2) -0.002(2) 0.004(2)
N5 0.038(2) 0.029(2) 0.039(2) 0.0086(16) 0.0082(17) 0.0058(16)
O1 0.0344(16) 0.0232(15) 0.0329(15) 0.0072(12) 0.0049(12) -0.0008(12)
O2 0.0366(18) 0.0309(16) 0.0427(17) 0.0070(13) 0.0121(14) -0.0051(13)
P1 0.0317(6) 0.0226(5) 0.0282(5) 0.0038(4) 0.0024(4) -0.0010(4)
P2 0.0294(6) 0.0350(6) 0.0315(5) 0.0063(5) 0.0056(5) -0.0006(5)

loop_
_atom_type_symbol
_atom_type_description
_atom_type_scat_dispersion_real
_atom_type_scat_dispersion_imag
_atom_type_scat_source
C C 0.0033 0.0016 'International Tables Vol C Tables 4.2.6.8 and 6.1.1.4'
H H 0.0000 0.0000 'International Tables Vol C Tables 4.2.6.8 and 6.1.1.4'
N N 0.0061 0.0033 'International Tables Vol C Tables 4.2.6.8 and 6.1.1.4'
O O 0.0106 0.0060 'International Tables Vol C Tables 4.2.6.8 and 6.1.1.4'
F F 0.0171 0.0103 'International Tables Vol C Tables 4.2.6.8 and 6.1.1.4'
P P 0.1023 0.0942 'International Tables Vol C Tables 4.2.6.8 and 6.1.1.4'
Ir Ir -1.4442 7.9887 'International Tables Vol C Tables 4.2.6.8 and 6.1.1.4'

loop_
_geom_angle_atom_site_label_1
_geom_angle_atom_site_label_2
_geom_angle_atom_site_label_3
_geom_angle
C6 C1 C2 118.1(4)
C6 C1 Ir1 116.3(3)
C2 C1 Ir1 125.5(3)
C3 C2 C1 118.9(4)
C3 C2 H2 120.5
C1 C2 H2 120.5
C2 C3 F1 117.3(5)
C2 C3 C4 124.2(5)
F1 C3 C4 118.5(4)
C3 C4 C5 117.9(4)
C3 C4 H4 121.1
C5 C4 H4 121.1
C4 C5 C6 120.4(4)
C4 C5 H5 119.8
C6 C5 H5 119.8
C1 C6 C5 120.3(4)
C1 C6 C7 113.5(4)
C5 C6 C7 125.3(4)
N1 C7 C8 119.8(4)
N1 C7 C6 114.0(3)
C8 C7 C6 126.2(4)
N2 C8 C7 122.2(4)
N2 C8 C9 117.0(4)
C7 C8 C9 120.8(4)
C14 C9 C10 119.1(5)
C14 C9 C8 120.8(5)
C10 C9 C8 120.1(4)
C9 C10 C11 121.0(5)
C9 C10 H10 119.5
C11 C10 H10 119.5
C12 C11 C10 118.0(6)
C12 C11 H11 121.0
C10 C11 H11 121.0
F2 C12 C11 118.4(6)
F2 C12 C13 119.1(6)
C11 C12 C13 122.5(5)
C12 C13 C14 118.6(6)
C12 C13 H13 120.7
C14 C13 H13 120.7
C9 C14 C13 120.7(5)
C9 C14 H14 119.7
C13 C14 H14 119.7
N2 C15 C16 119.6(4)
N2 C15 C20 121.5(4)
C16 C15 C20 118.9(4)
C17 C16 C15 120.7(4)
C17 C16 H16 119.6
C15 C16 H16 119.6
C16 C17 C18 120.2(4)
C16 C17 H17 119.9
C18 C17 H17 119.9
C19 C18 C17 121.3(4)
C19 C18 H18 119.3
C17 C18 H18 119.3
C18 C19 C20 119.3(4)
C18 C19 H19 120.4
C20 C19 H19 120.4
N1 C20 C19 121.0(4)
N1 C20 C15 119.4(4)
C19 C20 C15 119.5(4)
C22 C21 C26 117.3(4)
C22 C21 Ir1 128.1(3)
C26 C21 Ir1 114.6(3)
C23 C22 C21 119.6(4)
C23 C22 H22 120.2
C21 C22 H22 120.2
F3 C23 C22 118.7(5)
F3 C23 C24 117.5(5)
C22 C23 C24 123.8(5)
C23 C24 C25 118.3(5)
C23 C24 H24 120.8
C25 C24 H24 120.8
C24 C25 C26 119.6(4)
C24 C25 H25 120.2
C26 C25 H25 120.2
C25 C26 C21 121.5(4)
C25 C26 C27 124.6(4)
C21 C26 C27 113.3(4)
N3 C27 C28 119.2(4)
N3 C27 C26 113.3(4)
C28 C27 C26 127.3(4)
N4 C28 C27 121.2(5)
N4 C28 C29 116.6(4)
C27 C28 C29 121.8(4)
C34 C29 C30 118.8(5)
C34 C29 C28 121.0(5)
C30 C29 C28 119.7(4)
C29 C30 C31 120.6(5)
C29 C30 H30 119.7
C31 C30 H30 119.7
C32 C31 C30 117.9(7)
C32 C31 H31 121.1
C30 C31 H31 121.1
C33 C32 F4 119.5(6)
C33 C32 C31 123.1(6)
F4 C32 C31 117.3(7)
C32 C33 C34 119.2(6)
C32 C33 H33 120.4
C34 C33 H33 120.4
C29 C34 C33 120.3(6)
C29 C34 H34 119.8
C33 C34 H34 119.8
N4 C35 C36 119.2(5)
N4 C35 C40 121.9(4)
C36 C35 C40 118.7(5)
C37 C36 C35 120.2(5)
C37 C36 H36 119.9
C35 C36 H36 119.9
C36 C37 C38 121.2(5)
C36 C37 H37 119.4
C38 C37 H37 119.4
C39 C38 C37 120.6(6)
C39 C38 H38 119.7
C37 C38 H38 119.7
C38 C39 C40 118.8(5)
C38 C39 H39 120.6
C40 C39 H39 120.6
N3 C40 C39 120.9(4)
N3 C40 C35 118.6(4)
C39 C40 C35 120.4(4)
C46 C41 C42 117.1(4)
C46 C41 P1 121.6(4)
C42 C41 P1 121.0(3)
C43 C42 C41 122.1(5)
C43 C42 H42 118.9
C41 C42 H42 118.9
C44 C43 C42 118.6(5)
C44 C43 H43 120.7
C42 C43 H43 120.7
C45 C44 C43 121.3(5)
C45 C44 H44 119.4
C43 C44 H44 119.4
C44 C45 C46 119.2(5)
C44 C45 H45 120.4
C46 C45 H45 120.4
C41 C46 C45 121.6(5)
C41 C46 H46 119.2
C45 C46 H46 119.2
C52 C47 C48 118.9(4)
C52 C47 P1 119.5(3)
C48 C47 P1 121.5(3)
C49 C48 C47 119.8(5)
C49 C48 H48 120.1
C47 C48 H48 120.1
C50 C49 C48 120.5(5)
C50 C49 H49 119.7
C48 C49 H49 119.7
C51 C50 C49 119.8(5)
C51 C50 H50 120.1
C49 C50 H50 120.1
C50 C51 C52 120.5(5)
C50 C51 H51 119.7
C52 C51 H51 119.7
C47 C52 C51 120.4(4)
C47 C52 H52 119.8
C51 C52 H52 119.8
C54 C53 C58 118.5(5)
C54 C53 P2 121.9(4)
C58 C53 P2 119.6(4)
C53 C54 C55 120.0(6)
C53 C54 H54 120.0
C55 C54 H54 120.0
C56 C55 C54 119.3(7)
C56 C55 H55 120.4
C54 C55 H55 120.4
C57 C56 C55 121.6(7)
C57 C56 H56 119.2
C55 C56 H56 119.2
C56 C57 C58 119.6(7)
C56 C57 H57 120.2
C58 C57 H57 120.2
C53 C58 C57 121.0(6)
C53 C58 H58 119.5
C57 C58 H58 119.5
C64 C59 C60 118.4(5)
C64 C59 P2 121.4(4)
C60 C59 P2 120.1(4)
C59 C60 C61 119.1(6)
C59 C60 H60 120.4
C61 C60 H60 120.4
C62 C61 C60 120.9(7)
C62 C61 H61 119.6
C60 C61 H61 119.6
C61 C62 C63 120.5(7)
C61 C62 H62 119.8
C63 C62 H62 119.8
C62 C63 C64 119.3(7)
C62 C63 H63 120.3
C64 C63 H63 120.3
C63 C64 C59 121.8(6)
C63 C64 H64 119.1
C59 C64 H64 119.1
C21 Ir1 C1 90.78(16)
C21 Ir1 N3 79.77(15)
C1 Ir1 N3 96.88(15)
C21 Ir1 N1 98.95(15)
C1 Ir1 N1 79.45(15)
N3 Ir1 N1 176.13(12)
C21 Ir1 O1 86.54(13)
C1 Ir1 O1 174.87(13)
N3 Ir1 O1 78.34(12)
N1 Ir1 O1 105.28(11)
C21 Ir1 O2 173.42(13)
C1 Ir1 O2 95.38(14)
N3 Ir1 O2 101.71(13)
N1 Ir1 O2 79.99(12)
O1 Ir1 O2 87.49(10)
C7 N1 C20 117.9(3)
C7 N1 Ir1 113.5(3)
C20 N1 Ir1 128.4(3)
C8 N2 C15 117.5(4)
C27 N3 C40 118.6(4)
C27 N3 Ir1 113.1(3)
C40 N3 Ir1 128.2(3)
C28 N4 C35 117.9(4)
P1 N5 P2 127.8(2)
P1 O1 Ir1 131.11(16)
P2 O2 Ir1 128.01(16)
O1 P1 N5 117.12(17)
O1 P1 C47 104.52(18)
N5 P1 C47 108.75(19)
O1 P1 C41 109.54(18)
N5 P1 C41 108.9(2)
C47 P1 C41 107.54(19)
O2 P2 N5 118.78(18)
O2 P2 C53 107.7(2)
N5 P2 C53 107.6(2)
O2 P2 C59 111.9(2)
N5 P2 C59 105.9(2)
C53 P2 C59 103.9(2)

loop_
_geom_bond_atom_site_label_1
_geom_bond_atom_site_label_2
_geom_bond_distance
C1 C6 1.401(6)
C1 C2 1.405(6)
C1 Ir1 1.966(4)
C2 C3 1.352(6)
C2 H2 0.9300
C3 F1 1.366(6)
C3 C4 1.369(7)
C4 C5 1.374(7)
C4 H4 0.9300
C5 C6 1.399(6)
C5 H5 0.9300
C6 C7 1.466(6)
C7 N1 1.343(5)
C7 C8 1.429(6)
C8 N2 1.312(6)
C8 C9 1.487(6)
C9 C14 1.375(7)
C9 C10 1.378(7)
C10 C11 1.383(7)
C10 H10 0.9300
C11 C12 1.361(9)
C11 H11 0.9300
C12 F2 1.355(7)
C12 C13 1.371(9)
C13 C14 1.373(8)
C13 H13 0.9300
C14 H14 0.9300
C15 N2 1.365(5)
C15 C16 1.409(6)
C15 C20 1.417(6)
C16 C17 1.353(7)
C16 H16 0.9300
C17 C18 1.393(7)
C17 H17 0.9300
C18 C19 1.374(6)
C18 H18 0.9300
C19 C20 1.403(6)
C19 H19 0.9300
C20 N1 1.380(5)
C21 C22 1.397(6)
C21 C26 1.414(6)
C21 Ir1 1.955(4)
C22 C23 1.368(7)
C22 H22 0.9300
C23 F3 1.360(6)
C23 C24 1.366(7)
C24 C25 1.384(7)
C24 H24 0.9300
C25 C26 1.395(7)
C25 H25 0.9300
C26 C27 1.473(6)
C27 N3 1.341(6)
C27 C28 1.429(6)
C28 N4 1.318(7)
C28 C29 1.488(7)
C29 C34 1.381(6)
C29 C30 1.381(8)
C30 C31 1.395(8)
C30 H30 0.9300
C31 C32 1.358(9)
C31 H31 0.9300
C32 C33 1.340(9)
C32 F4 1.356(7)
C33 C34 1.382(8)
C33 H33 0.9300
C34 H34 0.9300
C35 N4 1.350(7)
C35 C36 1.408(7)
C35 C40 1.410(6)
C36 C37 1.352(9)
C36 H36 0.9300
C37 C38 1.391(8)
C37 H37 0.9300
C38 C39 1.384(7)
C38 H38 0.9300
C39 C40 1.398(7)
C39 H39 0.9300
C40 N3 1.376(5)
C41 C46 1.377(6)
C41 C42 1.382(7)
C41 P1 1.801(4)
C42 C43 1.381(7)
C42 H42 0.9300
C43 C44 1.365(8)
C43 H43 0.9300
C44 C45 1.362(8)
C44 H44 0.9300
C45 C46 1.384(7)
C45 H45 0.9300
C46 H46 0.9300
C47 C52 1.375(6)
C47 C48 1.380(6)
C47 P1 1.798(4)
C48 C49 1.378(7)
C48 H48 0.9300
C49 C50 1.369(7)
C49 H49 0.9300
C50 C51 1.348(7)
C50 H50 0.9300
C51 C52 1.379(6)
C51 H51 0.9300
C52 H52 0.9300
C53 C54 1.369(7)
C53 C58 1.379(7)
C53 P2 1.799(5)
C54 C55 1.402(9)
C54 H54 0.9300
C55 C56 1.360(10)
C55 H55 0.9300
C56 C57 1.331(10)
C56 H56 0.9300
C57 C58 1.384(9)
C57 H57 0.9300
C58 H58 0.9300
C59 C64 1.377(8)
C59 C60 1.378(7)
C59 P2 1.803(4)
C60 C61 1.405(8)
C60 H60 0.9300
C61 C62 1.345(10)
C61 H61 0.9300
C62 C63 1.363(11)
C62 H62 0.9300
C63 C64 1.374(8)
C63 H63 0.9300
C64 H64 0.9300
Ir1 N3 2.053(3)
Ir1 N1 2.076(3)
Ir1 O1 2.191(3)
Ir1 O2 2.229(3)
N5 P1 1.575(4)
N5 P2 1.580(4)
O1 P1 1.507(3)
O2 P2 1.513(3)
